data_2312141
loop_
_publ_author_name
'Amanchar, Sara'
'Schweitzer, Thierry'
'Mazet, Thomas'
'Malaman, Bernard'
'Diop, Leopold V. B.'
'Francois, Michel'

_publ_section_title
;
 Structure of the new iron(II) oxalate potassium salt
 K<sub>2</sub>Fe[(C<sub>2</sub>O<sub>4</sub>)<sub>2</sub>(H<sub>2</sub>O)<sub>2</sub>]&#xb7;0.18H<sub>2</sub>O.
;
_journal_coeditor_code RA5129
_journal_issue 4
_journal_name_full 'Acta crystallographica Section B, Structural science, crystal engineering and materials'
_journal_paper_doi 10.1107/S2052520623004602
_journal_volume 79
_journal_year 2023
_chemical_formula_moiety 'K2 Fe (C2 O4)2 (H2 O)2 0.18(H2 O)'
_chemical_formula_sum 'C4 H4.36 Fe K2 O10.18'
_chemical_formula_weight 344.95
_space_group_crystal_system orthorhombic
_space_group_IT_number 29
_space_group_name_Hall 'P 2c -2ac'
_space_group_name_H-M_alt 'P c a 21'
_audit_creation_method SHELXL-2018/3
_cell_angle_alpha 90
_cell_angle_beta 90
_cell_angle_gamma 90
_cell_formula_units_Z 8
_cell_length_a 12.0351(4)
_cell_length_b 15.1265(5)
_cell_length_c 10.5562(4)
_cell_measurement_reflns_used 11933
_cell_measurement_temperature 296(2)
_cell_measurement_theta_max 40.254
_cell_measurement_theta_min 1.346
_cell_volume 1921.75(12)
_computing_structure_refinement 'SHELXL-2018/3 (Sheldrick, 2018)'
_diffrn_ambient_temperature 296(2)
_diffrn_measured_fraction_theta_full 0.998
_diffrn_measured_fraction_theta_max 0.998
_diffrn_measurement_device_type 'Bruker APEX-II QUAZAR CCD'
_diffrn_measurement_method 'f\ and \w scans'
_diffrn_radiation_type MoK\a
_diffrn_radiation_wavelength 0.71073
_diffrn_reflns_av_R_equivalents 0.0264
_diffrn_reflns_av_unetI/netI 0.0243
_diffrn_reflns_Laue_measured_fraction_full 0.998
_diffrn_reflns_Laue_measured_fraction_max 0.998
_diffrn_reflns_limit_h_max 21
_diffrn_reflns_limit_h_min -21
_diffrn_reflns_limit_k_max 27
_diffrn_reflns_limit_k_min -27
_diffrn_reflns_limit_l_max 19
_diffrn_reflns_limit_l_min -18
_diffrn_reflns_number 50068
_diffrn_reflns_point_group_measured_fraction_full 0.998
_diffrn_reflns_point_group_measured_fraction_max 0.987
_diffrn_reflns_theta_full 25.242
_diffrn_reflns_theta_max 40.254
_diffrn_reflns_theta_min 1.346
_diffrn_source ImuS
_exptl_absorpt_coefficient_mu 2.484
_exptl_absorpt_correction_type multi-scan
_exptl_absorpt_process_details 'SADABS (Bruker, 2004)'
_exptl_crystal_colour 'light green'
_exptl_crystal_density_diffrn 2.385
_exptl_crystal_density_method 'not measured'
_exptl_crystal_description plate
_exptl_crystal_F_000 1355.5
_exptl_crystal_size_max 0.27
_exptl_crystal_size_mid 0.19
_exptl_crystal_size_min 0.18
_exptl_transmission_factor_max 0.7489
_exptl_transmission_factor_min 0.6574
_refine_diff_density_max 2.281
_refine_diff_density_min -1.033
_refine_diff_density_rms 0.193
_refine_ls_abs_structure_details
;
 Refined as an inversion twin.
;
_refine_ls_abs_structure_Flack 0.512(13)
_refine_ls_extinction_method none
_refine_ls_goodness_of_fit_ref 1.082
_refine_ls_hydrogen_treatment undef
_refine_ls_matrix_type full
_refine_ls_number_parameters 318
_refine_ls_number_reflns 11933
_refine_ls_number_restraints 1
_refine_ls_restrained_S_all 1.082
_refine_ls_R_factor_all 0.0476
_refine_ls_R_factor_gt 0.0366
_refine_ls_shift/su_max 0.001
_refine_ls_shift/su_mean 0.000
_refine_ls_structure_factor_coef Fsqd
_refine_ls_weighting_details 'w=1/[\s^2^(Fo^2^)+(0.0498P)^2^+1.7589P] where P=(Fo^2^+2Fc^2^)/3'
_refine_ls_weighting_scheme calc
_refine_ls_wR_factor_gt 0.0922
_refine_ls_wR_factor_ref 0.1004
_reflns_Friedel_coverage 0.902
_reflns_Friedel_fraction_full 0.997
_reflns_Friedel_fraction_max 0.975
_reflns_number_gt 10385
_reflns_number_total 11933
_reflns_threshold_expression 'I > 2\s(I)'
_cod_data_source_file ra5129sup1.cif
_cod_data_source_block I
_cod_original_cell_volume 1921.74(12)
_cod_database_code 2312141
_shelx_shelxl_version_number 2018/3
_shelx_space_group_comment
;
The symmetry employed for this shelxl refinement is uniquely defined
by the following loop, which should always be used as a source of
symmetry information in preference to the above space-group names.
They are only intended as comments.
;

loop_
_space_group_symop_operation_xyz
'x, y, z'
'-x, -y, z+1/2'
'-x+1/2, y, z+1/2'
'x+1/2, -y, z'

loop_
_atom_site_label
_atom_site_type_symbol
_atom_site_fract_x
_atom_site_fract_y
_atom_site_fract_z
_atom_site_U_iso_or_equiv
_atom_site_adp_type
_atom_site_occupancy
_atom_site_site_symmetry_order
_atom_site_calc_flag
_atom_site_refinement_flags_posn
_atom_site_refinement_flags_adp
_atom_site_refinement_flags_occupancy
_atom_site_disorder_assembly
_atom_site_disorder_group
Fe1 Fe 0.57527(3) 0.37529(2) 0.41806(4) 0.00767(8) Uani 1 1 d . . . . .
Fe2 Fe 0.57584(3) 0.87864(2) 0.39496(3) 0.00642(7) Uani 1 1 d . . . . .
K1 K 0.15296(4) 1.00515(3) 0.08100(7) 0.01088(9) Uani 1 1 d . . . . .
K2 K 0.84231(4) 0.75030(3) 0.61398(6) 0.00981(8) Uani 1 1 d . . . . .
K3 K 0.34061(5) 0.75029(4) 0.61061(6) 0.01093(8) Uani 1 1 d . . . . .
K4 K 0.15658(5) 0.50195(3) 0.12461(7) 0.01279(10) Uani 1 1 d . . . . .
C1A C 0.34303(19) 0.38627(16) 0.3362(2) 0.0087(3) Uani 1 1 d . . . . .
C2A C 0.4084(2) 0.36038(17) 0.2160(2) 0.0099(3) Uani 1 1 d . . . . .
O1A O 0.39588(16) 0.38205(11) 0.43982(17) 0.0091(3) Uani 1 1 d . . . . .
O2A O 0.24528(18) 0.41121(17) 0.3216(2) 0.0196(4) Uani 1 1 d . . . . .
O3A O 0.35460(18) 0.33417(17) 0.1228(2) 0.0202(4) Uani 1 1 d . . . . .
O4A O 0.51306(17) 0.36704(13) 0.22508(19) 0.0129(3) Uani 1 1 d . . . . .
C1B C 0.6017(2) 0.37194(14) 0.6988(2) 0.0077(3) Uani 1 1 d . . . . .
C2B C 0.67172(19) 0.37729(14) 0.8230(2) 0.0068(3) Uani 1 1 d . . . . .
O1B O 0.77576(16) 0.37112(12) 0.80943(19) 0.0108(3) Uani 1 1 d . . . . .
O2B O 0.61993(16) 0.38686(13) 0.92450(18) 0.0116(3) Uani 1 1 d . . . . .
O3B O 0.65585(16) 0.37712(12) 0.59543(17) 0.0104(3) Uani 1 1 d . . . . .
O4B O 0.49970(17) 0.36274(14) 0.70862(19) 0.0135(3) Uani 1 1 d . . . . .
C1C C 0.3417(2) 0.86090(16) 0.3233(2) 0.0089(3) Uani 1 1 d . . . . .
C2C C 0.40106(19) 0.88501(15) 0.1980(2) 0.0075(3) Uani 1 1 d . . . . .
O1C O 0.40172(16) 0.86431(13) 0.42287(18) 0.0105(3) Uani 1 1 d . . . . .
O2C O 0.24256(18) 0.83954(18) 0.3192(2) 0.0219(4) Uani 1 1 d . . . . .
O3C O 0.34115(17) 0.90514(15) 0.10561(19) 0.0144(3) Uani 1 1 d . . . . .
O4C O 0.50599(15) 0.88356(12) 0.20109(17) 0.0089(3) Uani 1 1 d . . . . .
C1D C 0.89776(19) 0.88001(13) 0.1809(2) 0.0064(3) Uani 1 1 d . . . . .
C2D C 0.82378(19) 0.87185(14) 0.3017(2) 0.0071(3) Uani 1 1 d . . . . .
O1D O 0.72217(16) 0.89200(14) 0.28778(19) 0.0129(3) Uani 1 1 d . . . . .
O2D O 0.86779(17) 0.84462(15) 0.40071(19) 0.0152(3) Uani 1 1 d . . . . .
O3D O 0.84677(16) 0.87663(11) 0.07576(18) 0.0093(3) Uani 1 1 d . . . . .
O4D O 1.00011(16) 0.88804(13) 0.19609(18) 0.0115(3) Uani 1 1 d . . . . .
OW1 O 0.56748(15) 0.23819(13) 0.4300(2) 0.0133(3) Uani 1 1 d . . . . .
OW2 O 0.57196(15) 0.51244(13) 0.4287(2) 0.0144(4) Uani 1 1 d . . . . .
OW3 O 0.55566(18) 0.01555(12) 0.41170(18) 0.0129(3) Uani 1 1 d . . . . .
OW4 O 0.58754(18) 0.74056(13) 0.3998(2) 0.0148(4) Uani 1 1 d . . . . .
OW5 O 0.5716(10) 0.1224(7) 0.4001(19) 0.013(3) Uiso 0.177(13) 1 d . . . . .
OW6 O 0.5710(8) 0.6262(6) 0.4076(15) 0.008(3) Uiso 0.182(12) 1 d . . . . .

loop_
_atom_site_aniso_label
_atom_site_aniso_U_11
_atom_site_aniso_U_22
_atom_site_aniso_U_33
_atom_site_aniso_U_23
_atom_site_aniso_U_13
_atom_site_aniso_U_12
Fe1 0.00613(13) 0.00959(13) 0.00728(17) 0.00055(10) -0.00041(10) -0.00021(9)
Fe2 0.00544(12) 0.00828(12) 0.00555(15) -0.00004(10) -0.00011(9) 0.00019(9)
K1 0.00853(19) 0.01004(18) 0.0141(2) -0.00352(16) 0.00165(15) -0.00090(14)
K2 0.01035(18) 0.00986(18) 0.00921(16) -0.00145(14) 0.00008(15) 0.00103(14)
K3 0.01282(19) 0.01081(19) 0.00916(17) 0.00135(14) 0.00134(16) -0.00061(15)
K4 0.0170(2) 0.01024(18) 0.0111(2) 0.00023(15) -0.00474(17) -0.00263(16)
C1A 0.0062(8) 0.0108(8) 0.0091(8) 0.0009(6) 0.0008(6) 0.0013(6)
C2A 0.0065(8) 0.0128(8) 0.0106(8) -0.0015(7) 0.0001(6) -0.0006(7)
O1A 0.0079(6) 0.0125(7) 0.0069(7) 0.0000(5) -0.0010(5) 0.0002(5)
O2A 0.0102(8) 0.0318(11) 0.0169(9) 0.0042(8) 0.0007(6) 0.0074(8)
O3A 0.0167(9) 0.0315(11) 0.0123(8) -0.0075(8) -0.0009(7) -0.0062(8)
O4A 0.0074(7) 0.0202(9) 0.0111(7) -0.0009(6) 0.0001(6) 0.0006(6)
C1B 0.0077(8) 0.0090(8) 0.0066(8) -0.0004(6) -0.0011(6) -0.0003(6)
C2B 0.0062(7) 0.0076(8) 0.0066(7) 0.0013(6) -0.0014(6) -0.0003(6)
O1B 0.0064(7) 0.0180(8) 0.0082(6) 0.0000(5) -0.0011(5) 0.0006(5)
O2B 0.0103(7) 0.0194(8) 0.0051(6) -0.0010(6) 0.0003(5) 0.0034(6)
O3B 0.0095(7) 0.0159(8) 0.0059(6) 0.0005(5) 0.0001(5) -0.0002(5)
O4B 0.0074(7) 0.0231(9) 0.0099(7) 0.0003(6) -0.0009(5) -0.0025(6)
C1C 0.0078(8) 0.0121(8) 0.0068(8) -0.0016(6) 0.0008(6) -0.0016(7)
C2C 0.0065(8) 0.0103(8) 0.0056(8) 0.0000(6) -0.0013(6) -0.0004(6)
O1C 0.0100(7) 0.0174(7) 0.0041(6) 0.0006(5) 0.0004(5) -0.0017(6)
O2C 0.0124(8) 0.0401(13) 0.0132(8) -0.0046(9) 0.0014(6) -0.0126(9)
O3C 0.0117(8) 0.0221(9) 0.0094(7) 0.0040(6) -0.0017(6) 0.0018(7)
O4C 0.0061(6) 0.0131(7) 0.0076(6) 0.0002(5) 0.0009(5) -0.0013(5)
C1D 0.0065(8) 0.0076(7) 0.0052(7) 0.0000(5) 0.0012(6) -0.0004(6)
C2D 0.0065(8) 0.0096(8) 0.0054(7) -0.0004(6) 0.0018(6) 0.0000(6)
O1D 0.0070(7) 0.0217(8) 0.0099(7) 0.0014(6) 0.0012(5) 0.0017(6)
O2D 0.0116(7) 0.0247(9) 0.0094(7) 0.0052(7) 0.0017(6) 0.0036(7)
O3D 0.0083(7) 0.0138(7) 0.0058(6) 0.0004(5) 0.0003(5) 0.0007(5)
O4D 0.0070(7) 0.0183(8) 0.0091(7) -0.0010(6) 0.0011(5) -0.0019(6)
OW1 0.0071(7) 0.0132(7) 0.0197(9) -0.0071(7) -0.0015(6) 0.0025(5)
OW2 0.0073(7) 0.0112(7) 0.0246(10) 0.0064(7) -0.0002(7) -0.0011(5)
OW3 0.0193(8) 0.0119(7) 0.0075(7) 0.0004(5) -0.0051(6) -0.0018(6)
OW4 0.0219(9) 0.0097(6) 0.0128(8) 0.0023(6) -0.0092(7) -0.0025(6)

loop_
_atom_type_symbol
_atom_type_description
_atom_type_scat_dispersion_real
_atom_type_scat_dispersion_imag
_atom_type_scat_source
C C 0.0033 0.0016 'International Tables Vol C Tables 4.2.6.8 and 6.1.1.4'
H H 0.0000 0.0000 'International Tables Vol C Tables 4.2.6.8 and 6.1.1.4'
O O 0.0106 0.0060 'International Tables Vol C Tables 4.2.6.8 and 6.1.1.4'
K K 0.2009 0.2494 'International Tables Vol C Tables 4.2.6.8 and 6.1.1.4'
Fe Fe 0.3463 0.8444 'International Tables Vol C Tables 4.2.6.8 and 6.1.1.4'

loop_
_geom_angle_atom_site_label_1
_geom_angle_atom_site_label_2
_geom_angle_atom_site_label_3
_geom_angle
_geom_angle_site_symmetry_1
_geom_angle_site_symmetry_3
_geom_angle_publ_flag
OW2 Fe1 OW1 172.47(10) . . ?
OW2 Fe1 O3B 87.00(8) . . ?
OW1 Fe1 O3B 88.87(8) . . ?
OW2 Fe1 O1B 94.30(8) . 3_654 ?
OW1 Fe1 O1B 92.35(8) . 3_654 ?
O3B Fe1 O1B 95.24(8) . 3_654 ?
OW2 Fe1 O4A 95.82(9) . . ?
OW1 Fe1 O4A 89.07(8) . . ?
O3B Fe1 O4A 172.37(8) . . ?
O1B Fe1 O4A 77.50(8) 3_654 . ?
OW2 Fe1 O1A 85.88(7) . . ?
OW1 Fe1 O1A 89.76(7) . . ?
O3B Fe1 O1A 111.24(7) . . ?
O1B Fe1 O1A 153.47(7) 3_654 . ?
O4A Fe1 O1A 76.09(7) . . ?
OW2 Fe1 K4 63.54(7) . 4_565 ?
OW1 Fe1 K4 123.82(7) . 4_565 ?
O3B Fe1 K4 127.46(5) . 4_565 ?
O1B Fe1 K4 49.35(5) 3_654 4_565 ?
O4A Fe1 K4 48.91(5) . 4_565 ?
O1A Fe1 K4 108.90(5) . 4_565 ?
OW2 Fe1 K3 122.49(7) . 2_664 ?
OW1 Fe1 K3 64.89(7) . 2_664 ?
O3B Fe1 K3 128.82(5) . 2_664 ?
O1B Fe1 K3 46.99(5) 3_654 2_664 ?
O4A Fe1 K3 43.99(5) . 2_664 ?
O1A Fe1 K3 111.67(5) . 2_664 ?
K4 Fe1 K3 58.947(15) 4_565 2_664 ?
OW2 Fe1 K2 115.86(6) . 4_465 ?
OW1 Fe1 K2 57.27(6) . 4_465 ?
O3B Fe1 K2 82.44(5) . 4_465 ?
O1B Fe1 K2 149.48(5) 3_654 4_465 ?
O4A Fe1 K2 102.57(6) . 4_465 ?
O1A Fe1 K2 42.75(5) . 4_465 ?
K4 Fe1 K2 148.627(16) 4_565 4_465 ?
K3 Fe1 K2 112.612(14) 2_664 4_465 ?
OW3 Fe2 OW4 173.14(9) 1_565 . ?
OW3 Fe2 O1D 92.72(8) 1_565 . ?
OW4 Fe2 O1D 93.02(9) . . ?
OW3 Fe2 O3D 89.38(7) 1_565 3_655 ?
OW4 Fe2 O3D 86.22(7) . 3_655 ?
O1D Fe2 O3D 96.75(8) . 3_655 ?
OW3 Fe2 O1C 88.56(8) 1_565 . ?
OW4 Fe2 O1C 87.78(8) . . ?
O1D Fe2 O1C 155.41(8) . . ?
O3D Fe2 O1C 107.82(7) 3_655 . ?
OW3 Fe2 O4C 90.04(7) 1_565 . ?
OW4 Fe2 O4C 94.69(7) . . ?
O1D Fe2 O4C 79.48(7) . . ?
O3D Fe2 O4C 176.16(7) 3_655 . ?
O1C Fe2 O4C 75.96(7) . . ?
OW3 Fe2 K2 128.41(6) 1_565 3_654 ?
OW4 Fe2 K2 58.36(6) . 3_654 ?
O1D Fe2 K2 52.61(6) . 3_654 ?
O3D Fe2 K2 126.83(5) 3_655 3_654 ?
O1C Fe2 K2 108.76(5) . 3_654 ?
O4C Fe2 K2 51.25(5) . 3_654 ?
OW3 Fe2 K1 69.52(6) 1_565 4_575 ?
OW4 Fe2 K1 117.29(7) . 4_575 ?
O1D Fe2 K1 45.07(6) . 4_575 ?
O3D Fe2 K1 132.21(5) 3_655 4_575 ?
O1C Fe2 K1 113.69(5) . 4_575 ?
O4C Fe2 K1 44.20(5) . 4_575 ?
K2 Fe2 K1 58.958(15) 3_654 4_575 ?
OW3 Fe2 K1 52.25(6) 1_565 3 ?
OW4 Fe2 K1 121.77(7) . 3 ?
O1D Fe2 K1 144.88(6) . 3 ?
O3D Fe2 K1 82.16(5) 3_655 3 ?
O1C Fe2 K1 44.12(5) . 3 ?
O4C Fe2 K1 100.46(5) . 3 ?
K2 Fe2 K1 148.977(17) 3_654 3 ?
K1 Fe2 K1 112.309(11) 4_575 3 ?
O3C K1 O4C 145.77(6) . 4_475 ?
O3C K1 O1C 80.19(6) . 3_554 ?
O4C K1 O1C 126.31(6) 4_475 3_554 ?
O3C K1 O1D 89.25(6) . 4_475 ?
O4C K1 O1D 59.56(6) 4_475 4_475 ?
O1C K1 O1D 163.76(7) 3_554 4_475 ?
O3C K1 O4D 98.70(6) . 1_455 ?
O4C K1 O4D 76.54(6) 4_475 1_455 ?
O1C K1 O4D 67.95(6) 3_554 1_455 ?
O1D K1 O4D 101.90(6) 4_475 1_455 ?
O3C K1 O3D 71.42(6) . 4_475 ?
O4C K1 O3D 98.43(5) 4_475 4_475 ?
O1C K1 O3D 129.90(6) 3_554 4_475 ?
O1D K1 O3D 56.08(5) 4_475 4_475 ?
O4D K1 O3D 154.86(6) 1_455 4_475 ?
O3C K1 O2D 123.55(6) . 2_674 ?
O4C K1 O2D 76.90(6) 4_475 2_674 ?
O1C K1 O2D 100.43(6) 3_554 2_674 ?
O1D K1 O2D 95.69(6) 4_475 2_674 ?
O4D K1 O2D 134.33(6) 1_455 2_674 ?
O3D K1 O2D 65.79(5) 4_475 2_674 ?
O3C K1 OW3 139.17(6) . 3_564 ?
O4C K1 OW3 73.30(5) 4_475 3_564 ?
O1C K1 OW3 59.98(5) 3_554 3_564 ?
O1D K1 OW3 131.57(6) 4_475 3_564 ?
O4D K1 OW3 75.61(5) 1_455 3_564 ?
O3D K1 OW3 127.14(6) 4_475 3_564 ?
O2D K1 OW3 61.46(5) 2_674 3_564 ?
O3C K1 C1C 73.31(6) . 3_554 ?
O4C K1 C1C 138.94(6) 4_475 3_554 ?
O1C K1 C1C 19.69(6) 3_554 3_554 ?
O1D K1 C1C 161.40(6) 4_475 3_554 ?
O4D K1 C1C 87.43(6) 1_455 3_554 ?
O3D K1 C1C 110.56(6) 4_475 3_554 ?
O2D K1 C1C 88.88(6) 2_674 3_554 ?
OW3 K1 C1C 66.12(5) 3_564 3_554 ?
O3C K1 C2D 107.93(6) . 2_674 ?
O4C K1 C2D 96.57(6) 4_475 2_674 ?
O1C K1 C2D 85.44(6) 3_554 2_674 ?
O1D K1 C2D 109.69(6) 4_475 2_674 ?
O4D K1 C2D 138.36(6) 1_455 2_674 ?
O3D K1 C2D 66.24(5) 4_475 2_674 ?
O2D K1 C2D 20.12(5) 2_674 2_674 ?
OW3 K1 C2D 63.24(5) 3_564 2_674 ?
C1C K1 C2D 70.96(6) 3_554 2_674 ?
O3C K1 K2 121.93(5) . 2_674 ?
O4C K1 K2 50.03(4) 4_475 2_674 ?
O1C K1 K2 145.20(5) 3_554 2_674 ?
O1D K1 K2 51.02(5) 4_475 2_674 ?
O4D K1 K2 126.39(4) 1_455 2_674 ?
O3D K1 K2 51.98(4) 4_475 2_674 ?
O2D K1 K2 45.63(4) 2_674 2_674 ?
OW3 K1 K2 90.92(4) 3_564 2_674 ?
C1C K1 K2 134.07(5) 3_554 2_674 ?
C2D K1 K2 63.14(4) 2_674 2_674 ?
O3C K1 Fe2 111.65(5) . 4_475 ?
O4C K1 Fe2 34.12(4) 4_475 4_475 ?
O1C K1 Fe2 143.62(4) 3_554 4_475 ?
O1D K1 Fe2 32.03(4) 4_475 4_475 ?
O4D K1 Fe2 76.13(4) 1_455 4_475 ?
O3D K1 Fe2 85.99(4) 4_475 4_475 ?
O2D K1 Fe2 100.43(4) 2_674 4_475 ?
OW3 K1 Fe2 106.15(4) 3_564 4_475 ?
C1C K1 Fe2 163.30(4) 3_554 4_475 ?
C2D K1 Fe2 120.01(4) 2_674 4_475 ?
K2 K1 Fe2 58.032(13) 2_674 4_475 ?
O2D K2 O3A 112.44(7) . 2_665 ?
O2D K2 O4B 123.97(6) . 4_565 ?
O3A K2 O4B 107.43(7) 2_665 4_565 ?
O2D K2 O1A 78.61(6) . 4_565 ?
O3A K2 O1A 83.44(7) 2_665 4_565 ?
O4B K2 O1A 68.48(6) 4_565 4_565 ?
O2D K2 O4C 79.79(6) . 3_655 ?
O3A K2 O4C 151.81(7) 2_665 3_655 ?
O4B K2 O4C 83.21(6) 4_565 3_655 ?
O1A K2 O4C 124.56(6) 4_565 3_655 ?
O2D K2 O1D 99.61(7) . 3_655 ?
O3A K2 O1D 95.31(7) 2_665 3_655 ?
O4B K2 O1D 114.32(6) 4_565 3_655 ?
O1A K2 O1D 177.19(6) 4_565 3_655 ?
O4C K2 O1D 56.87(5) 3_655 3_655 ?
O2D K2 O3D 68.59(6) . 3_655 ?
O3A K2 O3D 68.86(6) 2_665 3_655 ?
O4B K2 O3D 166.21(6) 4_565 3_655 ?
O1A K2 O3D 122.91(6) 4_565 3_655 ?
O4C K2 O3D 94.49(5) 3_655 3_655 ?
O1D K2 O3D 54.29(5) 3_655 3_655 ?
O2D K2 OW4 143.27(6) . 3_655 ?
O3A K2 OW4 100.44(6) 2_665 3_655 ?
O4B K2 OW4 55.53(6) 4_565 3_655 ?
O1A K2 OW4 122.50(5) 4_565 3_655 ?
O4C K2 OW4 63.49(5) 3_655 3_655 ?
O1D K2 OW4 60.17(5) 3_655 3_655 ?
O3D K2 OW4 111.32(5) 3_655 3_655 ?
O2D K2 OW1 52.50(5) . 4_565 ?
O3A K2 OW1 139.36(7) 2_665 4_565 ?
O4B K2 OW1 71.56(6) 4_565 4_565 ?
O1A K2 OW1 57.80(6) 4_565 4_565 ?
O4C K2 OW1 68.51(6) 3_655 4_565 ?
O1D K2 OW1 122.81(6) 3_655 4_565 ?
O3D K2 OW1 120.29(5) 3_655 4_565 ?
OW4 K2 OW1 110.10(6) 3_655 4_565 ?
O2D K2 C2D 105.76(6) . 3_655 ?
O3A K2 C2D 73.50(7) 2_665 3_655 ?
O4B K2 C2D 122.50(6) 4_565 3_655 ?
O1A K2 C2D 156.50(6) 4_565 3_655 ?
O4C K2 C2D 78.77(5) 3_655 3_655 ?
O1D K2 C2D 21.90(5) 3_655 3_655 ?
O3D K2 C2D 43.91(5) 3_655 3_655 ?
OW4 K2 C2D 67.59(5) 3_655 3_655 ?
OW1 K2 C2D 142.84(6) 4_565 3_655 ?
O2D K2 Fe2 111.42(5) . 3_655 ?
O3A K2 Fe2 117.26(6) 2_665 3_655 ?
O4B K2 Fe2 81.39(5) 4_565 3_655 ?
O1A K2 Fe2 147.88(4) 4_565 3_655 ?
O4C K2 Fe2 36.97(4) 3_655 3_655 ?
O1D K2 Fe2 34.82(4) 3_655 3_655 ?
O3D K2 Fe2 88.59(4) 3_655 3_655 ?
OW4 K2 Fe2 34.64(4) 3_655 3_655 ?
OW1 K2 Fe2 102.96(4) 4_565 3_655 ?
C2D K2 Fe2 52.81(4) 3_655 3_655 ?
O2D K2 K1 52.43(5) . 2_675 ?
O3A K2 K1 119.26(6) 2_665 2_675 ?
O4B K2 K1 130.15(5) 4_565 2_675 ?
O1A K2 K1 130.41(4) 4_565 2_675 ?
O4C K2 K1 47.26(4) 3_655 2_675 ?
O1D K2 K1 48.21(4) 3_655 2_675 ?
O3D K2 K1 50.55(4) 3_655 2_675 ?
OW4 K2 K1 97.63(4) 3_655 2_675 ?
OW1 K2 K1 83.17(4) 4_565 2_675 ?
C2D K2 K1 61.31(4) 3_655 2_675 ?
Fe2 K2 K1 63.008(14) 3_655 2_675 ?
O1C K3 O2C 111.52(7) . 3 ?
O1C K3 O4A 123.31(6) . 2_665 ?
O2C K3 O4A 101.22(7) 3 2_665 ?
O1C K3 O1B 179.85(6) . 4_465 ?
O2C K3 O1B 68.62(7) 3 4_465 ?
O4A K3 O1B 56.65(6) 2_665 4_465 ?
O1C K3 O2B 85.17(6) . 2_664 ?
O2C K3 O2B 161.36(7) 3 2_664 ?
O4A K3 O2B 74.54(6) 2_665 2_664 ?
O1B K3 O2B 94.68(6) 4_465 2_664 ?
O1C K3 O3B 125.26(6) . 4_465 ?
O2C K3 O3B 95.12(7) 3 4_465 ?
O4A K3 O3B 94.83(6) 2_665 4_465 ?
O1B K3 O3B 54.64(5) 4_465 4_465 ?
O2B K3 O3B 67.57(6) 2_664 4_465 ?
O1C K3 O4D 66.63(6) . 3_655 ?
O2C K3 O4D 69.51(7) 3 3_655 ?
O4A K3 O4D 84.66(6) 2_665 3_655 ?
O1B K3 O4D 113.48(6) 4_465 3_655 ?
O2B K3 O4D 127.04(6) 2_664 3_655 ?
O3B K3 O4D 164.12(6) 4_465 3_655 ?
O1C K3 O3C 73.14(6) . 3 ?
O2C K3 O3C 53.87(6) 3 3 ?
O4A K3 O3C 155.09(6) 2_665 3 ?
O1B K3 O3C 106.94(5) 4_465 3 ?
O2B K3 O3C 128.62(6) 2_664 3 ?
O3B K3 O3C 87.83(5) 4_465 3 ?
O4D K3 O3C 86.15(5) 3_655 3 ?
O1C K3 C1C 19.54(6) . . ?
O2C K3 C1C 117.52(7) 3 . ?
O4A K3 C1C 133.42(6) 2_665 . ?
O1B K3 C1C 160.37(6) 4_465 . ?
O2B K3 C1C 75.61(6) 2_664 . ?
O3B K3 C1C 105.73(6) 4_465 . ?
O4D K3 C1C 85.68(6) 3_655 . ?
O3C K3 C1C 68.60(5) 3 . ?
O1C K3 K4 131.13(5) . 3 ?
O2C K3 K4 117.32(6) 3 3 ?
O4A K3 K4 48.59(4) 2_665 3 ?
O1B K3 K4 48.72(4) 4_465 3 ?
O2B K3 K4 46.33(4) 2_664 3 ?
O3B K3 K4 49.87(4) 4_465 3 ?
O4D K3 K4 133.07(4) 3_655 3 ?
O3C K3 K4 137.47(4) 3 3 ?
C1C K3 K4 121.13(5) . 3 ?
O1C K3 K1 46.05(4) . 3 ?
O2C K3 K1 65.53(6) 3 3 ?
O4A K3 K1 131.25(5) 2_665 3 ?
O1B K3 K1 134.10(4) 4_465 3 ?
O2B K3 K1 130.97(4) 2_664 3 ?
O3B K3 K1 131.48(4) 4_465 3 ?
O4D K3 K1 46.60(4) 3_655 3 ?
O3C K3 K1 44.28(4) 3 3 ?
C1C K3 K1 56.48(4) . 3 ?
K4 K3 K1 177.10(2) 3 3 ?
O1C K3 Fe1 147.53(4) . 2_665 ?
O2C K3 Fe1 70.68(5) 3 2_665 ?
O4A K3 Fe1 32.94(4) 2_665 2_665 ?
O1B K3 Fe1 32.52(4) 4_465 2_665 ?
O2B K3 Fe1 99.98(4) 2_664 2_665 ?
O3B K3 Fe1 85.55(4) 4_465 2_665 ?
O4D K3 Fe1 85.48(4) 3_655 2_665 ?
O3C K3 Fe1 123.20(4) 3 2_665 ?
C1C K3 Fe1 164.65(4) . 2_665 ?
K4 K3 Fe1 58.503(14) 3 2_665 ?
K1 K3 Fe1 123.24(2) 3 2_665 ?
O2A K4 O2B 165.25(7) . 4_464 ?
O2A K4 O1A 107.58(7) . 3_554 ?
O2B K4 O1A 79.62(6) 4_464 3_554 ?
O2A K4 O4A 107.87(7) . 4_465 ?
O2B K4 O4A 76.17(6) 4_464 4_465 ?
O1A K4 O4A 126.11(6) 3_554 4_465 ?
O2A K4 O1B 72.78(7) . 2_664 ?
O2B K4 O1B 99.22(6) 4_464 2_664 ?
O1A K4 O1B 176.41(6) 3_554 2_664 ?
O4A K4 O1B 56.51(6) 4_465 2_664 ?
O2A K4 O3B 95.37(7) . 2_664 ?
O2B K4 O3B 70.02(6) 4_464 2_664 ?
O1A K4 O3B 121.19(6) 3_554 2_664 ?
O4A K4 O3B 94.16(6) 4_465 2_664 ?
O1B K4 O3B 55.31(5) 2_664 2_664 ?
O2A K4 O4B 70.13(7) . 3_554 ?
O2B K4 O4B 124.49(6) 4_464 3_554 ?
O1A K4 O4B 66.14(6) 3_554 3_554 ?
O4A K4 O4B 89.89(6) 4_465 3_554 ?
O1B K4 O4B 117.06(6) 2_664 3_554 ?
O3B K4 O4B 165.48(6) 2_664 3_554 ?
O2A K4 OW2 49.94(6) . 4_465 ?
O2B K4 OW2 136.51(6) 4_464 4_465 ?
O1A K4 OW2 124.44(5) 3_554 4_465 ?
O4A K4 OW2 60.35(5) 4_465 4_465 ?
O1B K4 OW2 58.64(5) 2_664 4_465 ?
O3B K4 OW2 111.95(5) 2_664 4_465 ?
O4B K4 OW2 58.48(5) 3_554 4_465 ?
O2A K4 C2B 64.41(7) . 2_664 ?
O2B K4 C2B 103.82(6) 4_464 2_664 ?
O1A K4 C2B 156.64(6) 3_554 2_664 ?
O4A K4 C2B 76.62(6) 4_465 2_664 ?
O1B K4 C2B 20.30(5) 2_664 2_664 ?
O3B K4 C2B 43.32(5) 2_664 2_664 ?
O4B K4 C2B 124.98(6) 3_554 2_664 ?
OW2 K4 C2B 68.83(5) 4_465 2_664 ?
O2A K4 C1A 114.35(7) . 3_554 ?
O2B K4 C1A 68.72(6) 4_464 3_554 ?
O1A K4 C1A 18.61(5) 3_554 3_554 ?
O4A K4 C1A 132.34(6) 4_465 3_554 ?
O1B K4 C1A 157.96(6) 2_664 3_554 ?
O3B K4 C1A 102.68(6) 2_664 3_554 ?
O4B K4 C1A 84.61(6) 3_554 3_554 ?
OW2 K4 C1A 142.46(5) 4_465 3_554 ?
C2B K4 C1A 141.85(6) 2_664 3_554 ?
O2A K4 Fe1 73.69(5) . 4_465 ?
O2B K4 Fe1 106.98(5) 4_464 4_465 ?
O1A K4 Fe1 149.14(4) 3_554 4_465 ?
O4A K4 Fe1 35.31(4) 4_465 4_465 ?
O1B K4 Fe1 34.45(4) 2_664 4_465 ?
O3B K4 Fe1 88.78(4) 2_664 4_465 ?
O4B K4 Fe1 86.49(4) 3_554 4_465 ?
OW2 K4 Fe1 33.45(3) 4_465 4_465 ?
C2B K4 Fe1 52.68(4) 2_664 4_465 ?
C1A K4 Fe1 164.88(4) 3_554 4_465 ?
O2A K4 K3 122.18(6) . 3_554 ?
O2B K4 K3 49.98(4) 4_464 3_554 ?
O1A K4 K3 129.50(5) 3_554 3_554 ?
O4A K4 K3 47.29(4) 4_465 3_554 ?
O1B K4 K3 49.65(4) 2_664 3_554 ?
O3B K4 K3 50.46(4) 2_664 3_554 ?
O4B K4 K3 136.76(4) 3_554 3_554 ?
OW2 K4 K3 96.00(4) 4_465 3_554 ?
C2B K4 K3 59.43(4) 2_664 3_554 ?
C1A K4 K3 117.64(4) 3_554 3_554 ?
Fe1 K4 K3 62.551(15) 4_465 3_554 ?
O2A C1A O1A 126.6(2) . . ?
O2A C1A C2A 117.2(2) . . ?
O1A C1A C2A 116.2(2) . . ?
O2A C1A K4 87.58(16) . 3 ?
O1A C1A K4 43.61(12) . 3 ?
C2A C1A K4 146.98(15) . 3 ?
O3A C2A O4A 127.1(2) . . ?
O3A C2A C1A 117.8(2) . . ?
O4A C2A C1A 115.1(2) . . ?
C1A O1A Fe1 114.20(16) . . ?
C1A O1A K4 117.78(15) . 3 ?
Fe1 O1A K4 109.61(7) . 3 ?
C1A O1A K2 119.24(15) . 4_465 ?
Fe1 O1A K2 105.37(7) . 4_465 ?
K4 O1A K2 87.29(6) 3 4_465 ?
C1A O2A K4 128.37(18) . . ?
C2A O3A K2 129.59(18) . 2_664 ?
C2A O4A Fe1 114.72(17) . . ?
C2A O4A K3 123.12(16) . 2_664 ?
Fe1 O4A K3 103.06(8) . 2_664 ?
C2A O4A K4 129.25(17) . 4_565 ?
Fe1 O4A K4 95.77(7) . 4_565 ?
K3 O4A K4 84.12(6) 2_664 4_565 ?
O4B C1B O3B 125.8(2) . . ?
O4B C1B C2B 118.0(2) . . ?
O3B C1B C2B 116.1(2) . . ?
O2B C2B O1B 126.9(2) . . ?
O2B C2B C1B 117.2(2) . . ?
O1B C2B C1B 115.8(2) . . ?
O2B C2B K4 139.12(16) . 2_665 ?
O1B C2B K4 51.63(12) . 2_665 ?
C1B C2B K4 80.88(12) . 2_665 ?
C2B O1B Fe1 140.45(17) . 3_655 ?
C2B O1B K4 108.07(14) . 2_665 ?
Fe1 O1B K4 96.19(7) 3_655 2_665 ?
C2B O1B K3 113.33(15) . 4_565 ?
Fe1 O1B K3 100.49(7) 3_655 4_565 ?
K4 O1B K3 81.63(5) 2_665 4_565 ?
C2B O2B K4 130.82(16) . 4_566 ?
C2B O2B K3 114.67(14) . 2_665 ?
K4 O2B K3 83.69(5) 4_566 2_665 ?
C1B O3B Fe1 121.64(16) . . ?
C1B O3B K4 110.10(14) . 2_665 ?
Fe1 O3B K4 117.20(8) . 2_665 ?
C1B O3B K3 107.42(14) . 4_565 ?
Fe1 O3B K3 112.75(7) . 4_565 ?
K4 O3B K3 79.67(5) 2_665 4_565 ?
C1B O4B K2 136.38(17) . 4_465 ?
C1B O4B K4 121.62(16) . 3 ?
K2 O4B K4 84.00(6) 4_465 3 ?
O2C C1C O1C 125.8(2) . . ?
O2C C1C C2C 118.5(2) . . ?
O1C C1C C2C 115.7(2) . . ?
O2C C1C K3 84.29(16) . . ?
O1C C1C K3 45.63(12) . . ?
C2C C1C K3 149.80(15) . . ?
O2C C1C K1 102.02(16) . 3 ?
O1C C1C K1 47.32(12) . 3 ?
C2C C1C K1 120.72(14) . 3 ?
K3 C1C K1 67.63(5) . 3 ?
O3C C2C O4C 126.9(2) . . ?
O3C C2C C1C 117.3(2) . . ?
O4C C2C C1C 115.8(2) . . ?
C1C O1C Fe2 116.59(15) . . ?
C1C O1C K3 114.83(15) . . ?
Fe2 O1C K3 115.51(8) . . ?
C1C O1C K1 113.00(15) . 3 ?
Fe2 O1C K1 103.76(7) . 3 ?
K3 O1C K1 89.11(6) . 3 ?
C1C O2C K3 120.23(17) . 3_554 ?
C2C O3C K1 133.31(17) . . ?
C2C O3C K3 101.69(15) . 3_554 ?
K1 O3C K3 80.83(5) . 3_554 ?
C2C O4C Fe2 113.82(15) . . ?
C2C O4C K1 128.33(15) . 4_575 ?
Fe2 O4C K1 101.68(7) . 4_575 ?
C2C O4C K2 129.76(15) . 3_654 ?
Fe2 O4C K2 91.78(6) . 3_654 ?
K1 O4C K2 82.71(5) 4_575 3_654 ?
O4D C1D O3D 126.4(2) . . ?
O4D C1D C2D 117.8(2) . . ?
O3D C1D C2D 115.8(2) . . ?
O2D C2D O1D 126.0(2) . . ?
O2D C2D C1D 118.1(2) . . ?
O1D C2D C1D 115.9(2) . . ?
O2D C2D K2 124.63(17) . 3_654 ?
O1D C2D K2 59.35(13) . 3_654 ?
C1D C2D K2 84.31(12) . 3_654 ?
O2D C2D K1 55.44(13) . 2_675 ?
O1D C2D K1 92.68(14) . 2_675 ?
C1D C2D K1 126.96(13) . 2_675 ?
K2 C2D K1 146.65(7) 3_654 2_675 ?
C2D O1D Fe2 136.20(17) . . ?
C2D O1D K1 120.60(15) . 4_575 ?
Fe2 O1D K1 102.89(7) . 4_575 ?
C2D O1D K2 98.75(15) . 3_654 ?
Fe2 O1D K2 92.57(7) . 3_654 ?
K1 O1D K2 80.77(6) 4_575 3_654 ?
C2D O2D K2 146.49(17) . . ?
C2D O2D K1 104.44(16) . 2_675 ?
K2 O2D K1 81.94(6) . 2_675 ?
C1D O3D Fe2 124.97(16) . 3_654 ?
C1D O3D K1 110.04(14) . 4_575 ?
Fe2 O3D K1 110.87(7) 3_654 4_575 ?
C1D O3D K2 105.96(13) . 3_654 ?
Fe2 O3D K2 117.57(7) 3_654 3_654 ?
K1 O3D K2 77.47(5) 4_575 3_654 ?
C1D O4D K1 130.36(16) . 1_655 ?
C1D O4D K3 121.97(15) . 3_654 ?
K1 O4D K3 83.64(5) 1_655 3_654 ?
OW5 OW1 Fe1 165.7(6) . . ?
OW5 OW1 K2 100.2(5) . 4_465 ?
Fe1 OW1 K2 91.13(6) . 4_465 ?
OW6 OW2 Fe1 169.5(5) . . ?
OW6 OW2 K4 86.8(5) . 4_565 ?
Fe1 OW2 K4 83.01(8) . 4_565 ?
OW5 OW3 Fe2 163.7(5) . 1_545 ?
OW5 OW3 K1 100.9(5) . 3_545 ?
Fe2 OW3 K1 95.33(7) 1_545 3_545 ?
OW6 OW4 Fe2 169.5(4) . . ?
OW6 OW4 K2 97.0(5) . 3_654 ?
Fe2 OW4 K2 87.00(7) . 3_654 ?
OW3 OW5 OW1 163.3(12) . . ?
OW2 OW6 OW4 171.6(8) . . ?

loop_
_geom_bond_atom_site_label_1
_geom_bond_atom_site_label_2
_geom_bond_distance
_geom_bond_site_symmetry_2
_geom_bond_publ_flag
Fe1 OW2 2.078(2) . y
Fe1 OW1 2.080(2) . y
Fe1 O3B 2.1087(19) . y
Fe1 O1B 2.1292(19) 3_654 y
Fe1 O4A 2.174(2) . y
Fe1 O1A 2.1736(19) . y
Fe1 K4 3.7419(8) 4_565 ?
Fe1 K3 3.8944(8) 2_664 ?
Fe1 K2 3.9682(7) 4_465 ?
Fe2 OW3 2.0926(19) 1_565 ?
Fe2 OW4 2.094(2) . ?
Fe2 O1D 2.103(2) . ?
Fe2 O3D 2.1240(19) 3_655 ?
Fe2 O1C 2.1272(19) . ?
Fe2 O4C 2.2137(19) . ?
Fe2 K2 3.6793(7) 3_654 ?
Fe2 K1 3.8645(7) 4_575 ?
Fe2 K1 3.8862(7) 3 ?
K1 O3C 2.736(2) . ?
K1 O4C 2.7513(18) 4_475 ?
K1 O1C 2.785(2) 3_554 ?
K1 O1D 2.807(2) 4_475 ?
K1 O4D 2.828(2) 1_455 ?
K1 O3D 2.9396(19) 4_475 ?
K1 O2D 2.975(2) 2_674 ?
K1 OW3 3.086(2) 3_564 ?
K1 C1C 3.488(2) 3_554 ?
K1 C2D 3.498(2) 2_674 ?
K1 K2 3.7159(7) 2_674 ?
K2 O2D 2.683(2) . ?
K2 O3A 2.694(2) 2_665 ?
K2 O4B 2.740(2) 4_565 ?
K2 O1A 2.7935(19) 4_565 ?
K2 O4C 2.8709(19) 3_655 ?
K2 O1D 2.926(2) 3_655 ?
K2 O3D 2.9989(19) 3_655 ?
K2 OW4 3.137(2) 3_655 ?
K2 OW1 3.339(2) 4_565 ?
K2 C2D 3.362(2) 3_655 ?
K3 O1C 2.728(2) . ?
K3 O2C 2.770(2) 3 ?
K3 O4A 2.777(2) 2_665 ?
K3 O1B 2.896(2) 4_465 ?
K3 O2B 2.896(2) 2_664 ?
K3 O3B 2.947(2) 4_465 ?
K3 O4D 2.972(2) 3_655 ?
K3 O3C 3.205(2) 3 ?
K3 C1C 3.464(2) . ?
K3 K4 3.7595(8) 3 ?
K4 O2A 2.711(2) . ?
K4 O2B 2.736(2) 4_464 ?
K4 O1A 2.7374(19) 3_554 ?
K4 O4A 2.835(2) 4_465 ?
K4 O1B 2.856(2) 2_664 ?
K4 O3B 2.922(2) 2_664 ?
K4 O4B 2.959(2) 3_554 ?
K4 OW2 3.375(3) 4_465 ?
K4 C2B 3.463(2) 2_664 ?
K4 C1A 3.511(3) 3_554 ?
C1A O2A 1.245(3) . ?
C1A O1A 1.267(3) . ?
C1A C2A 1.544(3) . ?
C2A O3A 1.243(3) . ?
C2A O4A 1.267(3) . ?
C1B O4B 1.240(3) . ?
C1B O3B 1.273(3) . ?
C1B C2B 1.561(3) . ?
C2B O2B 1.248(3) . ?
C2B O1B 1.264(3) . ?
C1C O2C 1.237(3) . ?
C1C O1C 1.276(3) . ?
C1C C2C 1.547(3) . ?
C2C O3C 1.251(3) . ?
C2C O4C 1.264(3) . ?
C1D O4D 1.248(3) . ?
C1D O3D 1.269(3) . ?
C1D C2D 1.560(3) . ?
C2D O2D 1.242(3) . ?
C2D O1D 1.269(3) . ?
OW1 OW5 1.781(11) . ?
OW2 OW6 1.736(10) . ?
OW3 OW5 1.632(11) . ?
OW4 OW6 1.743(10) . ?

_cod_database_fobs_code 2312141
